data_7049785
loop_
_publ_author_name
'Bawari, Deependra'
'Negi, Chandrakala'
'Porwal, Vishal Kumar'
'Ravi, Satyam'
'Shamasundar, K. R.'
'Singh, Sanjay'

_publ_section_title
;
 Aluminum containing molecular bowls and pyridinophanes: use of pyridine
 modules to access different molecular topologies.
;
_journal_issue 21
_journal_name_full 'Dalton transactions (Cambridge, England : 2003)'
_journal_page_first 7442
_journal_page_last 7450
_journal_paper_doi 10.1039/c8dt05105d
_journal_volume 48
_journal_year 2019
_chemical_formula_moiety 'C13 H28 Al N3 Si2'
_chemical_formula_sum 'C13 H28 Al N3 Si2'
_chemical_formula_weight 309.54
_space_group_crystal_system monoclinic
_space_group_IT_number 14
_space_group_name_Hall '-P 2ybc'
_space_group_name_H-M_alt 'P 1 21/c 1'
_symmetry_space_group_name_Hall '-P 2ybc'
_symmetry_space_group_name_H-M 'P 1 21/c 1'
_atom_sites_solution_hydrogens mixed
_atom_sites_solution_primary dual
_audit_creation_date 2017-12-27
_audit_creation_method
;
Olex2 1.2
(compiled 2017.08.10 svn.r3458 for OlexSys, GUI svn.r5381)
;
_audit_update_record
;
2018-03-13 deposited with the CCDC.    2019-04-23 downloaded from the CCDC.
;
_cell_angle_alpha 90
_cell_angle_beta 94.760(13)
_cell_angle_gamma 90
_cell_formula_units_Z 4
_cell_length_a 6.379(2)
_cell_length_b 13.613(3)
_cell_length_c 22.304(7)
_cell_measurement_reflns_used 4679
_cell_measurement_temperature 100.0(2)
_cell_measurement_theta_max 27.5
_cell_measurement_theta_min 3.1
_cell_volume 1930.1(10)
_computing_cell_refinement
;
CrystalClear-SM Expert 2.0 r15 (Rigaku, 2011)
;
_computing_data_collection
;
CrystalClear-SM Expert 2.0 r15 (Rigaku, 2011)
;
_computing_data_reduction
;
CrystalClear-SM Expert 2.0 r15 (Rigaku, 2011)
;
_computing_molecular_graphics 'Olex2 (Dolomanov et al., 2009)'
_computing_publication_material 'Olex2 (Dolomanov et al., 2009)'
_computing_structure_refinement 'XL (Sheldrick, 2008)'
_computing_structure_solution 'ShelXT (Sheldrick, 2015)'
_diffrn_ambient_temperature 100.0(2)
_diffrn_detector_area_resol_mean 13.6612
_diffrn_measured_fraction_theta_full 0.997
_diffrn_measured_fraction_theta_max 0.997
_diffrn_measurement_device_type 'XtaLAB Mini (ROW)'
_diffrn_measurement_method '\w scans'
_diffrn_radiation_monochromator graphite
_diffrn_radiation_type MoK\a
_diffrn_radiation_wavelength 0.71073
_diffrn_reflns_av_R_equivalents 0.0907
_diffrn_reflns_av_unetI/netI 0.0671
_diffrn_reflns_Laue_measured_fraction_full 0.997
_diffrn_reflns_Laue_measured_fraction_max 0.997
_diffrn_reflns_limit_h_max 7
_diffrn_reflns_limit_h_min -7
_diffrn_reflns_limit_k_max 16
_diffrn_reflns_limit_k_min -16
_diffrn_reflns_limit_l_max 24
_diffrn_reflns_limit_l_min -26
_diffrn_reflns_number 10902
_diffrn_reflns_point_group_measured_fraction_full 0.997
_diffrn_reflns_point_group_measured_fraction_max 0.997
_diffrn_reflns_theta_full 25.000
_diffrn_reflns_theta_max 25.026
_diffrn_reflns_theta_min 3.130
_diffrn_source 'Sealed Tube'
_diffrn_standards_number 0
_exptl_absorpt_coefficient_mu 0.223
_exptl_absorpt_correction_T_max 1.000
_exptl_absorpt_correction_T_min 0.784
_exptl_absorpt_correction_type multi-scan
_exptl_absorpt_process_details 'Blessing 1995'
_exptl_crystal_colour 'clear light colourless'
_exptl_crystal_colour_lustre clear
_exptl_crystal_colour_modifier light
_exptl_crystal_colour_primary colourless
_exptl_crystal_density_diffrn 1.065
_exptl_crystal_density_method 'not measured'
_exptl_crystal_description block
_exptl_crystal_F_000 672
_exptl_crystal_size_max 0.2
_exptl_crystal_size_mid 0.2
_exptl_crystal_size_min 0.2
_refine_diff_density_max 1.007
_refine_diff_density_min -0.425
_refine_diff_density_rms 0.090
_refine_ls_extinction_method none
_refine_ls_goodness_of_fit_ref 1.149
_refine_ls_hydrogen_treatment mixed
_refine_ls_matrix_type full
_refine_ls_number_parameters 184
_refine_ls_number_reflns 3410
_refine_ls_number_restraints 0
_refine_ls_restrained_S_all 1.149
_refine_ls_R_factor_all 0.0801
_refine_ls_R_factor_gt 0.0651
_refine_ls_shift/su_max 0.000
_refine_ls_shift/su_mean 0.000
_refine_ls_structure_factor_coef Fsqd
_refine_ls_weighting_details
;
 w=1/[\s^2^(Fo^2^)+(0.0847P)^2^+1.2513P]
 where P=(Fo^2^+2Fc^2^)/3
;
_refine_ls_weighting_scheme calc
_refine_ls_wR_factor_gt 0.1657
_refine_ls_wR_factor_ref 0.1857
_reflns_Friedel_coverage 0.000
_reflns_number_gt 2616
_reflns_number_total 3410
_reflns_threshold_expression 'I > 2\s(I)'
_cod_data_source_file c8dt05105d2.cif
_cod_data_source_block compound1
_cod_depositor_comments 'Adding full bibliography for 7049785--7049788.cif.'
_cod_database_code 7049785
_shelxl_version_number 2013-2
_shelx_space_group_comment
;
The symmetry employed for this shelxl refinement is uniquely defined
by the following loop, which should always be used as a source of
symmetry information in preference to the above space-group names.
They are only intended as comments.
;
_shelx_estimated_absorpt_t_max 0.957
_shelx_estimated_absorpt_t_min 0.957
_olex2_refinement_description
;
1. Fixed Uiso
 At 1.2 times of:
  All C(H) groups
 At 1.5 times of:
  All C(H,H,H) groups
2.a Aromatic/amide H refined with riding coordinates:
 C5(H5), C6(H6), C7(H7)
2.b Idealised Me refined as rotating group:
 C1(H1A,H1B,H1C), C2(H2A,H2B,H2C), C3(H3A,H3B,H3C), C9(H9A,H9B,H9C), C10(H10A,
 H10B,H10C), C11(H11A,H11B,H11C), C12(H12A,H12B,H12C), C13(H13A,H13B,H13C)
;
_olex2_submission_special_instructions 'No special instructions were received'

loop_
_space_group_symop_operation_xyz
'x, y, z'
'-x, y+1/2, -z+1/2'
'-x, -y, -z'
'x, -y-1/2, z-1/2'

loop_
_atom_site_label
_atom_site_type_symbol
_atom_site_fract_x
_atom_site_fract_y
_atom_site_fract_z
_atom_site_U_iso_or_equiv
_atom_site_adp_type
_atom_site_occupancy
_atom_site_site_symmetry_order
_atom_site_calc_flag
_atom_site_refinement_flags_posn
Si1 Si 1.05266(13) 0.18240(6) 0.43339(4) 0.0256(3) Uani 1 1 d .
Si2 Si 0.43433(13) 0.40066(7) 0.69557(4) 0.0290(3) Uani 1 1 d .
Al1 Al 0.63319(14) 0.19239(7) 0.63609(4) 0.0250(3) Uani 1 1 d .
N1 N 0.9160(4) 0.1978(2) 0.49744(12) 0.0260(6) Uani 1 1 d .
H1 H 0.904(5) 0.157(2) 0.5161(14) 0.013(9) Uiso 1 1 d .
N2 N 0.7370(4) 0.27412(18) 0.57112(11) 0.0245(6) Uani 1 1 d .
N3 N 0.5602(4) 0.32625(19) 0.64733(11) 0.0270(6) Uani 1 1 d .
C1 C 1.1237(5) 0.0505(2) 0.43378(15) 0.0349(8) Uani 1 1 d .
H1A H 1.2042 0.0343 0.4718 0.052 Uiso 1 1 calc GR
H1B H 1.2092 0.0367 0.4002 0.052 Uiso 1 1 calc GR
H1C H 0.9953 0.0107 0.4295 0.052 Uiso 1 1 calc GR
C2 C 0.8761(5) 0.2109(3) 0.36507(14) 0.0400(9) Uani 1 1 d .
H2A H 0.7530 0.1677 0.3635 0.060 Uiso 1 1 calc GR
H2B H 0.9520 0.2007 0.3292 0.060 Uiso 1 1 calc GR
H2C H 0.8302 0.2795 0.3666 0.060 Uiso 1 1 calc GR
C3 C 1.2922(5) 0.2599(3) 0.43752(16) 0.0371(8) Uani 1 1 d .
H3A H 1.2517 0.3294 0.4377 0.056 Uiso 1 1 calc GR
H3B H 1.3713 0.2468 0.4026 0.056 Uiso 1 1 calc GR
H3C H 1.3802 0.2447 0.4745 0.056 Uiso 1 1 calc GR
C4 C 0.8318(4) 0.2815(2) 0.51980(13) 0.0241(6) Uani 1 1 d .
C5 C 0.8439(5) 0.3724(2) 0.49125(14) 0.0272(7) Uani 1 1 d .
H5 H 0.9120 0.3786 0.4551 0.033 Uiso 1 1 calc R
C6 C 0.7543(5) 0.4528(2) 0.51686(14) 0.0278(7) Uani 1 1 d .
H6 H 0.7616 0.5149 0.4977 0.033 Uiso 1 1 calc R
C7 C 0.6555(5) 0.4462(2) 0.56893(14) 0.0272(7) Uani 1 1 d .
H7 H 0.5936 0.5022 0.5857 0.033 Uiso 1 1 calc R
C8 C 0.6485(4) 0.3548(2) 0.59648(13) 0.0251(6) Uani 1 1 d .
C9 C 0.4014(5) 0.1088(3) 0.60398(15) 0.0340(8) Uani 1 1 d .
H9A H 0.2938 0.1493 0.5819 0.051 Uiso 1 1 calc GR
H9B H 0.3398 0.0752 0.6372 0.051 Uiso 1 1 calc GR
H9C H 0.4543 0.0600 0.5767 0.051 Uiso 1 1 calc GR
C10 C 0.8541(5) 0.1405(3) 0.69381(14) 0.0358(8) Uani 1 1 d .
H10A H 0.9923 0.1552 0.6798 0.054 Uiso 1 1 calc GR
H10B H 0.8376 0.0692 0.6973 0.054 Uiso 1 1 calc GR
H10C H 0.8428 0.1711 0.7332 0.054 Uiso 1 1 calc GR
C11 C 0.3623(6) 0.3193(3) 0.75758(15) 0.0415(9) Uani 1 1 d .
H11A H 0.2560 0.2719 0.7419 0.062 Uiso 1 1 calc GR
H11B H 0.3053 0.3591 0.7891 0.062 Uiso 1 1 calc GR
H11C H 0.4876 0.2841 0.7745 0.062 Uiso 1 1 calc GR
C12 C 0.1926(6) 0.4546(3) 0.65675(16) 0.0446(9) Uani 1 1 d .
H12A H 0.2314 0.5004 0.6256 0.067 Uiso 1 1 calc GR
H12B H 0.1141 0.4899 0.6860 0.067 Uiso 1 1 calc GR
H12C H 0.1046 0.4021 0.6381 0.067 Uiso 1 1 calc GR
C13 C 0.6116(6) 0.4999(3) 0.72698(17) 0.0461(9) Uani 1 1 d .
H13A H 0.7411 0.4708 0.7459 0.069 Uiso 1 1 calc GR
H13B H 0.5409 0.5371 0.7570 0.069 Uiso 1 1 calc GR
H13C H 0.6461 0.5440 0.6945 0.069 Uiso 1 1 calc GR

loop_
_atom_site_aniso_label
_atom_site_aniso_U_11
_atom_site_aniso_U_22
_atom_site_aniso_U_33
_atom_site_aniso_U_23
_atom_site_aniso_U_13
_atom_site_aniso_U_12
Si1 0.0272(5) 0.0299(5) 0.0201(5) -0.0022(3) 0.0040(3) 0.0007(3)
Si2 0.0284(5) 0.0377(6) 0.0215(5) -0.0051(4) 0.0051(3) 0.0003(4)
Al1 0.0262(5) 0.0299(5) 0.0191(5) 0.0006(4) 0.0027(4) -0.0020(4)
N1 0.0354(15) 0.0228(14) 0.0205(14) 0.0011(11) 0.0068(11) 0.0000(12)
N2 0.0272(13) 0.0249(13) 0.0215(13) -0.0036(10) 0.0025(10) 0.0011(11)
N3 0.0298(14) 0.0349(14) 0.0170(13) -0.0018(11) 0.0051(10) -0.0015(11)
C1 0.0368(18) 0.0361(19) 0.0328(18) -0.0042(14) 0.0080(14) 0.0047(15)
C2 0.045(2) 0.053(2) 0.0222(18) -0.0015(15) 0.0001(14) 0.0071(17)
C3 0.0350(18) 0.0382(19) 0.039(2) -0.0041(15) 0.0099(14) -0.0047(15)
C4 0.0224(15) 0.0288(15) 0.0213(15) -0.0013(12) 0.0028(11) 0.0002(12)
C5 0.0281(16) 0.0322(16) 0.0223(16) 0.0005(13) 0.0072(12) 0.0003(13)
C6 0.0274(16) 0.0270(16) 0.0291(16) 0.0018(13) 0.0024(13) -0.0031(13)
C7 0.0272(16) 0.0272(16) 0.0272(16) -0.0023(12) 0.0022(12) 0.0018(13)
C8 0.0224(15) 0.0299(16) 0.0226(15) -0.0020(12) 0.0004(11) -0.0026(13)
C9 0.0305(17) 0.0416(19) 0.0296(18) 0.0003(14) 0.0012(13) -0.0038(15)
C10 0.0380(19) 0.045(2) 0.0236(17) 0.0034(14) -0.0040(13) -0.0002(16)
C11 0.043(2) 0.058(2) 0.0248(18) -0.0037(16) 0.0086(15) -0.0039(18)
C12 0.041(2) 0.057(2) 0.036(2) -0.0001(17) 0.0049(16) 0.0135(18)
C13 0.044(2) 0.055(2) 0.039(2) -0.0188(18) 0.0068(16) -0.0087(18)

loop_
_atom_type_symbol
_atom_type_description
_atom_type_scat_dispersion_real
_atom_type_scat_dispersion_imag
_atom_type_scat_source
C C 0.0033 0.0016 'International Tables Vol C Tables 4.2.6.8 and 6.1.1.4'
H H 0.0000 0.0000 'International Tables Vol C Tables 4.2.6.8 and 6.1.1.4'
Al Al 0.0645 0.0514 'International Tables Vol C Tables 4.2.6.8 and 6.1.1.4'
N N 0.0061 0.0033 'International Tables Vol C Tables 4.2.6.8 and 6.1.1.4'
Si Si 0.0817 0.0704 'International Tables Vol C Tables 4.2.6.8 and 6.1.1.4'

loop_
_geom_angle_atom_site_label_1
_geom_angle_atom_site_label_2
_geom_angle_atom_site_label_3
_geom_angle
N1 Si1 C1 104.57(14)
N1 Si1 C2 109.61(15)
N1 Si1 C3 110.86(14)
C1 Si1 C2 109.75(17)
C1 Si1 C3 110.59(16)
C3 Si1 C2 111.26(17)
N3 Si2 C11 105.74(15)
N3 Si2 C12 110.69(15)
N3 Si2 C13 111.20(15)
C11 Si2 C13 109.41(17)
C12 Si2 C11 109.61(17)
C12 Si2 C13 110.09(19)
N2 Al1 C8 35.25(10)
N3 Al1 N2 70.07(10)
N3 Al1 C8 34.84(10)
N3 Al1 C9 114.83(14)
N3 Al1 C10 115.43(14)
C9 Al1 N2 110.31(13)
C9 Al1 C8 117.18(13)
C9 Al1 C10 120.78(15)
C10 Al1 N2 114.62(13)
C10 Al1 C8 121.87(13)
Si1 N1 H1 118(3)
C4 N1 Si1 129.4(2)
C4 N1 H1 112(3)
C4 N2 Al1 150.1(2)
C4 N2 C8 121.3(3)
C8 N2 Al1 88.52(18)
Si2 N3 Al1 140.96(15)
C8 N3 Si2 126.7(2)
C8 N3 Al1 92.33(19)
Si1 C1 H1A 109.5
Si1 C1 H1B 109.5
Si1 C1 H1C 109.5
H1A C1 H1B 109.5
H1A C1 H1C 109.5
H1B C1 H1C 109.5
Si1 C2 H2A 109.5
Si1 C2 H2B 109.5
Si1 C2 H2C 109.5
H2A C2 H2B 109.5
H2A C2 H2C 109.5
H2B C2 H2C 109.5
Si1 C3 H3A 109.5
Si1 C3 H3B 109.5
Si1 C3 H3C 109.5
H3A C3 H3B 109.5
H3A C3 H3C 109.5
H3B C3 H3C 109.5
N1 C4 C5 122.1(3)
N2 C4 N1 117.7(3)
N2 C4 C5 120.1(3)
C4 C5 H5 120.9
C6 C5 C4 118.3(3)
C6 C5 H5 120.9
C5 C6 H6 118.9
C7 C6 C5 122.2(3)
C7 C6 H6 118.9
C6 C7 H7 121.0
C6 C7 C8 117.9(3)
C8 C7 H7 121.0
N2 C8 Al1 56.23(15)
N2 C8 C7 120.2(3)
N3 C8 Al1 52.83(15)
N3 C8 N2 109.0(3)
N3 C8 C7 130.8(3)
C7 C8 Al1 175.5(2)
Al1 C9 H9A 109.5
Al1 C9 H9B 109.5
Al1 C9 H9C 109.5
H9A C9 H9B 109.5
H9A C9 H9C 109.5
H9B C9 H9C 109.5
Al1 C10 H10A 109.5
Al1 C10 H10B 109.5
Al1 C10 H10C 109.5
H10A C10 H10B 109.5
H10A C10 H10C 109.5
H10B C10 H10C 109.5
Si2 C11 H11A 109.5
Si2 C11 H11B 109.5
Si2 C11 H11C 109.5
H11A C11 H11B 109.5
H11A C11 H11C 109.5
H11B C11 H11C 109.5
Si2 C12 H12A 109.5
Si2 C12 H12B 109.5
Si2 C12 H12C 109.5
H12A C12 H12B 109.5
H12A C12 H12C 109.5
H12B C12 H12C 109.5
Si2 C13 H13A 109.5
Si2 C13 H13B 109.5
Si2 C13 H13C 109.5
H13A C13 H13B 109.5
H13A C13 H13C 109.5
H13B C13 H13C 109.5

loop_
_geom_bond_atom_site_label_1
_geom_bond_atom_site_label_2
_geom_bond_distance
Si1 N1 1.747(3)
Si1 C1 1.852(3)
Si1 C2 1.859(3)
Si1 C3 1.853(3)
Si2 N3 1.724(3)
Si2 C11 1.859(4)
Si2 C12 1.856(4)
Si2 C13 1.861(4)
Al1 N2 1.984(3)
Al1 N3 1.903(3)
Al1 C8 2.386(3)
Al1 C9 1.954(3)
Al1 C10 1.960(3)
N1 H1 0.70(3)
N1 C4 1.371(4)
N2 C4 1.342(4)
N2 C8 1.377(4)
N3 C8 1.364(4)
C1 H1A 0.9800
C1 H1B 0.9800
C1 H1C 0.9800
C2 H2A 0.9800
C2 H2B 0.9800
C2 H2C 0.9800
C3 H3A 0.9800
C3 H3B 0.9800
C3 H3C 0.9800
C4 C5 1.396(4)
C5 H5 0.9500
C5 C6 1.381(4)
C6 H6 0.9500
C6 C7 1.370(4)
C7 H7 0.9500
C7 C8 1.390(4)
C9 H9A 0.9800
C9 H9B 0.9800
C9 H9C 0.9800
C10 H10A 0.9800
C10 H10B 0.9800
C10 H10C 0.9800
C11 H11A 0.9800
C11 H11B 0.9800
C11 H11C 0.9800
C12 H12A 0.9800
C12 H12B 0.9800
C12 H12C 0.9800
C13 H13A 0.9800
C13 H13B 0.9800
C13 H13C 0.9800
